data_2023206
loop_
_publ_author_name
'Galla, Sri Hari'
'Sridhar, Jayalakshmi'
'Mague, Joel T.'
'Zhang, Xiaodong'
'White, Kira D.'
'Zhang, Qiang'
'Donahue, James P.'

_publ_section_title
;
 Crystal structure of 4-bromo-5,7-dimethoxy-2,3-dihydro-1H-inden-1-one
;
_journal_coeditor_code JY2050
_journal_issue 8
_journal_name_full 'Acta Crystallographica Section E Crystallographic Communications'
_journal_paper_doi 10.1107/S2056989024006522
_journal_volume 80
_journal_year 2024
_chemical_absolute_configuration ad
_chemical_formula_iupac 'C11 H11 Br O3'
_chemical_formula_moiety 'C11 H11 Br O3'
_chemical_formula_sum 'C11 H11 Br O3'
_chemical_formula_weight 271.11
_chemical_name_systematic
;
4-Bromo-5,7-dimethoxy-2,3-dihydro-1<i>H</i>-inden-1-one
;
_space_group_crystal_system orthorhombic
_space_group_IT_number 33
_space_group_name_Hall 'P 2c -2n'
_space_group_name_H-M_alt 'P n a 21'
_atom_sites_solution_hydrogens geom
_atom_sites_solution_primary dual
_atom_sites_solution_secondary difmap
_audit_creation_method SHELXL-2019/1
_cell_angle_alpha 90
_cell_angle_beta 90
_cell_angle_gamma 90
_cell_formula_units_Z 4
_cell_length_a 7.0928(5)
_cell_length_b 14.3933(10)
_cell_length_c 10.0419(7)
_cell_measurement_reflns_used 9927
_cell_measurement_temperature 150(2)
_cell_measurement_theta_max 28.2367
_cell_measurement_theta_min 2.8305
_cell_volume 1025.17(12)
_computing_cell_refinement
;
<i>SAINT</i> (Bruker, 2021)
;
_computing_data_collection
;
<i>APEX4</i> (Bruker, 2021)
;
_computing_data_reduction
;
<i>SAINT</i> (Bruker, 2021)
;
_computing_molecular_graphics
;
<i>DIAMOND</i> (Brandenburg & Putz, 2012)
;
_computing_publication_material
;
<i>SHELXTL</i> (Sheldrick, 2008)
;
_computing_structure_refinement
;
<i>SHELXL2019/1</i> (L\"ubben <i>et al.</i>, 2019; Sheldrick,
2015b)
;
_computing_structure_solution
;
<i>SHELXT/5</i> (Sheldrick, 2015a)
;
_diffrn_ambient_temperature 150(2)
_diffrn_detector_area_resol_mean 7.3910
_diffrn_measured_fraction_theta_full 0.998
_diffrn_measured_fraction_theta_max 0.998
_diffrn_measurement_device 'Bruker D8 QUEST PHOTON 3 diffractometer'
_diffrn_measurement_device_type 'Bruker D8 QUEST PHOTON 3 diffractometer'
_diffrn_measurement_method '\f and \w scans'
_diffrn_radiation_monochromator graphite
_diffrn_radiation_type MoK\a
_diffrn_radiation_wavelength 0.71073
_diffrn_reflns_av_R_equivalents 0.0299
_diffrn_reflns_av_unetI/netI 0.0333
_diffrn_reflns_limit_h_max 8
_diffrn_reflns_limit_h_min -9
_diffrn_reflns_limit_k_max 19
_diffrn_reflns_limit_k_min -19
_diffrn_reflns_limit_l_max 13
_diffrn_reflns_limit_l_min -13
_diffrn_reflns_number 13923
_diffrn_reflns_theta_full 28.279
_diffrn_reflns_theta_max 28.279
_diffrn_reflns_theta_min 2.830
_diffrn_source 'fine-focus sealed tube'
_diffrn_source_current 30.0
_diffrn_source_power 1.50
_diffrn_source_voltage 50
_exptl_absorpt_coefficient_mu 3.992
_exptl_absorpt_correction_T_max 0.89
_exptl_absorpt_correction_T_min 0.70
_exptl_absorpt_correction_type numerical
_exptl_absorpt_process_details
;
(<i>SADABS</i>; Krause <i>et al.</i>, 2015)
;
_exptl_crystal_colour colourless
_exptl_crystal_density_diffrn 1.757
_exptl_crystal_density_method 'not measured'
_exptl_crystal_description block
_exptl_crystal_F_000 544
_exptl_crystal_size_max 0.216
_exptl_crystal_size_mid 0.057
_exptl_crystal_size_min 0.031
_refine_diff_density_max 0.411
_refine_diff_density_min -0.386
_refine_ls_abs_structure_details
;
Flack <i>x</i> determined using 1025 quotients
[(<i>I</i>^+^)-(<i>I</i>^-^)]/[(<i>I</i>^+^)+(<i>I</i>^-^)]
(Parsons <i>et al.</i>, 2013). Refined as an inversion twin
;
_refine_ls_abs_structure_Flack 0.039(12)
_refine_ls_extinction_method none
_refine_ls_goodness_of_fit_ref 1.080
_refine_ls_hydrogen_treatment constr
_refine_ls_matrix_type full
_refine_ls_number_parameters 139
_refine_ls_number_reflns 2534
_refine_ls_number_restraints 1
_refine_ls_restrained_S_all 1.080
_refine_ls_R_factor_all 0.0282
_refine_ls_R_factor_gt 0.0252
_refine_ls_shift/su_max 0.001
_refine_ls_shift/su_mean 0.000
_refine_ls_structure_factor_coef Fsqd
_refine_ls_weighting_details 'w=1/[\s^2^(Fo^2^)+(0.0247P)^2^+0.0970P] where P=(Fo^2^+2Fc^2^)/3'
_refine_ls_weighting_scheme calc
_refine_ls_wR_factor_gt 0.0551
_refine_ls_wR_factor_ref 0.0562
_reflns_number_gt 2366
_reflns_number_total 2534
_reflns_threshold_expression 'I > 2\s(I)'
_cod_data_source_file jy2050.cif
_cod_data_source_block I
_cod_database_code 2023206
_shelx_space_group_comment
;
The symmetry employed for this shelxl refinement is uniquely defined
by the following loop, which should always be used as a source of
symmetry information in preference to the above space-group names.
They are only intended as comments.
;
_shelx_estimated_absorpt_t_min 0.479
_shelx_estimated_absorpt_t_max 0.886

loop_
_space_group_symop_operation_xyz
'x, y, z'
'-x, -y, z+1/2'
'x+1/2, -y+1/2, z'
'-x+1/2, y+1/2, z+1/2'

loop_
_atom_site_type_symbol
_atom_site_label
_atom_site_fract_x
_atom_site_fract_y
_atom_site_fract_z
_atom_site_U_iso_or_equiv
_atom_site_adp_type
_atom_site_calc_flag
_atom_site_occupancy
_atom_site_disorder_assembly
_atom_site_disorder_group
Br Br1 0.26616(4) 0.95085(2) 0.61925(8) 0.02538(11) Uani d 1 . .
O O1 0.2173(3) 0.77072(17) 0.7610(2) 0.0259(5) Uani d 1 . .
O O2 0.3585(3) 0.56410(13) 0.3929(2) 0.0217(5) Uani d 1 . .
O O3 0.4552(3) 0.66801(14) 0.1506(2) 0.0265(6) Uani d 1 . .
C C1 0.3410(4) 0.81569(19) 0.4184(3) 0.0153(6) Uani d 1 . .
C C2 0.2942(4) 0.8293(2) 0.5505(3) 0.0171(6) Uani d 1 . .
C C3 0.2657(3) 0.7523(2) 0.6327(5) 0.0184(7) Uani d 1 . .
C C4 0.2862(4) 0.6621(2) 0.5822(3) 0.0191(7) Uani d 1 . .
H H4 0.266176 0.610159 0.638782 0.023 Uiso calc 1 . .
C C5 0.3355(4) 0.6484(2) 0.4500(3) 0.0173(6) Uani d 1 . .
C C6 0.3652(4) 0.7259(2) 0.3673(3) 0.0155(6) Uani d 1 . .
C C7 0.4207(4) 0.73116(19) 0.2271(3) 0.0172(6) Uani d 1 . .
C C8 0.4287(5) 0.8336(2) 0.1892(3) 0.0214(7) Uani d 1 . .
H H8A 0.341666 0.846478 0.114395 0.026 Uiso calc 1 . .
H H8B 0.558028 0.850884 0.161645 0.026 Uiso calc 1 . .
C C9 0.3700(4) 0.8891(2) 0.3127(3) 0.0201(7) Uani d 1 . .
H H9A 0.470112 0.933291 0.339159 0.024 Uiso calc 1 . .
H H9B 0.252057 0.923961 0.296052 0.024 Uiso calc 1 . .
C C10 0.1933(6) 0.6945(3) 0.8509(4) 0.0339(9) Uani d 1 . .
H H10A 0.153765 0.717936 0.938144 0.051 Uiso calc 1 . .
H H10B 0.312996 0.661020 0.860085 0.051 Uiso calc 1 . .
H H10C 0.096895 0.652214 0.816037 0.051 Uiso calc 1 . .
C C11 0.3100(5) 0.4840(2) 0.4710(4) 0.0248(7) Uani d 1 . .
H H11A 0.320697 0.428012 0.415954 0.037 Uiso calc 1 . .
H H11B 0.180267 0.490130 0.503313 0.037 Uiso calc 1 . .
H H11C 0.396091 0.479171 0.547044 0.037 Uiso calc 1 . .

loop_
_atom_site_aniso_label
_atom_site_aniso_U_11
_atom_site_aniso_U_22
_atom_site_aniso_U_33
_atom_site_aniso_U_12
_atom_site_aniso_U_13
_atom_site_aniso_U_23
Br1 0.03113(18) 0.02045(15) 0.02457(17) -0.00137(11) 0.0002(2) -0.00798(19)
O1 0.0341(14) 0.0296(14) 0.0140(12) -0.0017(10) 0.0020(10) -0.0017(10)
O2 0.0326(13) 0.0131(10) 0.0193(11) -0.0007(9) 0.0028(10) 0.0019(9)
O3 0.0366(13) 0.0231(11) 0.0200(14) 0.0059(9) 0.0048(9) -0.0025(9)
C1 0.0122(14) 0.0157(13) 0.0182(15) -0.0012(12) -0.0021(11) 0.0019(11)
C2 0.0160(15) 0.0153(14) 0.0201(16) 0.0006(12) -0.0021(12) -0.0023(12)
C3 0.0131(12) 0.0277(14) 0.014(2) -0.0014(10) -0.0025(13) 0.0032(17)
C4 0.0184(15) 0.0200(15) 0.0188(17) -0.0014(12) -0.0007(11) 0.0039(11)
C5 0.0145(15) 0.0163(14) 0.0212(15) 0.0008(12) -0.0018(12) 0.0017(12)
C6 0.0128(14) 0.0173(14) 0.0163(15) -0.0007(11) 0.0003(11) 0.0010(12)
C7 0.0160(15) 0.0171(14) 0.0186(15) 0.0021(11) -0.0013(12) 0.0024(12)
C8 0.0281(18) 0.0188(15) 0.0174(16) 0.0020(13) 0.0053(13) 0.0046(12)
C9 0.0239(17) 0.0156(15) 0.0210(15) -0.0010(12) 0.0022(13) 0.0001(12)
C10 0.045(2) 0.039(2) 0.0182(19) -0.0062(17) 0.0017(15) 0.0042(16)
C11 0.0346(19) 0.0144(14) 0.0254(18) -0.0033(14) -0.0029(15) 0.0046(14)

loop_
_atom_type_symbol
_atom_type_description
_atom_type_scat_dispersion_real
_atom_type_scat_dispersion_imag
_atom_type_scat_source
C C 0.0033 0.0016 'International Tables Vol C Tables 4.2.6.8 and 6.1.1.4'
H H 0.0000 0.0000 'International Tables Vol C Tables 4.2.6.8 and 6.1.1.4'
Br Br -0.2901 2.4595 'International Tables Vol C Tables 4.2.6.8 and 6.1.1.4'
O O 0.0106 0.0060 'International Tables Vol C Tables 4.2.6.8 and 6.1.1.4'

loop_
_geom_angle_atom_site_label_1
_geom_angle_atom_site_label_2
_geom_angle_atom_site_label_3
_geom_angle_site_symmetry_1
_geom_angle_site_symmetry_3
_geom_angle
_geom_angle_publ_flag
C3 O1 C10 . . 118.6(3) ?
C5 O2 C11 . . 117.4(3) ?
C2 C1 C6 . . 120.8(3) ?
C2 C1 C9 . . 127.5(3) ?
C6 C1 C9 . . 111.8(3) ?
C1 C2 C3 . . 119.4(3) ?
C1 C2 Br1 . . 120.4(2) ?
C3 C2 Br1 . . 120.2(3) ?
O1 C3 C2 . . 116.2(3) ?
O1 C3 C4 . . 123.4(3) ?
C2 C3 C4 . . 120.4(4) ?
C5 C4 C3 . . 120.3(3) ?
C5 C4 H4 . . 119.8 ?
C3 C4 H4 . . 119.8 ?
O2 C5 C4 . . 124.4(3) ?
O2 C5 C6 . . 116.3(3) ?
C4 C5 C6 . . 119.3(3) ?
C1 C6 C5 . . 119.8(3) ?
C1 C6 C7 . . 109.7(2) ?
C5 C6 C7 . . 130.5(3) ?
O3 C7 C6 . . 128.6(3) ?
O3 C7 C8 . . 124.0(3) ?
C6 C7 C8 . . 107.5(2) ?
C7 C8 C9 . . 107.0(2) ?
C7 C8 H8A . . 110.3 ?
C9 C8 H8A . . 110.3 ?
C7 C8 H8B . . 110.3 ?
C9 C8 H8B . . 110.3 ?
H8A C8 H8B . . 108.6 ?
C1 C9 C8 . . 104.0(2) ?
C1 C9 H9A . . 111.0 ?
C8 C9 H9A . . 111.0 ?
C1 C9 H9B . . 111.0 ?
C8 C9 H9B . . 111.0 ?
H9A C9 H9B . . 109.0 ?
O1 C10 H10A . . 109.5 ?
O1 C10 H10B . . 109.5 ?
H10A C10 H10B . . 109.5 ?
O1 C10 H10C . . 109.5 ?
H10A C10 H10C . . 109.5 ?
H10B C10 H10C . . 109.5 ?
O2 C11 H11A . . 109.5 ?
O2 C11 H11B . . 109.5 ?
H11A C11 H11B . . 109.5 ?
O2 C11 H11C . . 109.5 ?
H11A C11 H11C . . 109.5 ?
H11B C11 H11C . . 109.5 ?

loop_
_geom_bond_atom_site_label_1
_geom_bond_atom_site_label_2
_geom_bond_site_symmetry_2
_geom_bond_distance
_geom_bond_publ_flag
Br1 C2 . 1.892(3) ?
O1 C3 . 1.359(6) ?
O1 C10 . 1.431(4) ?
O2 C5 . 1.352(3) ?
O2 C11 . 1.437(4) ?
O3 C7 . 1.215(3) ?
C1 C2 . 1.381(4) ?
C1 C6 . 1.401(4) ?
C1 C9 . 1.512(4) ?
C2 C3 . 1.396(5) ?
C3 C4 . 1.401(5) ?
C4 C5 . 1.387(4) ?
C4 H4 . 0.9500 ?
C5 C6 . 1.406(4) ?
C6 C7 . 1.465(4) ?
C7 C8 . 1.524(4) ?
C8 C9 . 1.532(4) ?
C8 H8A . 0.9900 ?
C8 H8B . 0.9900 ?
C9 H9A . 0.9900 ?
C9 H9B . 0.9900 ?
C10 H10A . 0.9800 ?
C10 H10B . 0.9800 ?
C10 H10C . 0.9800 ?
C11 H11A . 0.9800 ?
C11 H11B . 0.9800 ?
C11 H11C . 0.9800 ?

loop_
_geom_hbond_atom_site_label_D
_geom_hbond_atom_site_label_H
_geom_hbond_atom_site_label_A
_geom_hbond_site_symmetry_A
_geom_hbond_distance_DH
_geom_hbond_distance_HA
_geom_hbond_distance_DA
_geom_hbond_angle_DHA
_geom_hbond_publ_flag
C11 H11A Br1 4_544 0.98 3.06 3.605(4) 116.4 yes
C11 H11C Br1 3_565 0.98 2.90 3.683(3) 137.1 yes
C11 H11C O3 2_665 0.98 2.58 3.288(4) 128.7 yes

loop_
_geom_torsion_atom_site_label_1
_geom_torsion_atom_site_label_2
_geom_torsion_atom_site_label_3
_geom_torsion_atom_site_label_4
_geom_torsion_site_symmetry_1
_geom_torsion_site_symmetry_2
_geom_torsion_site_symmetry_3
_geom_torsion_site_symmetry_4
_geom_torsion
_geom_torsion_publ_flag
C6 C1 C2 C3 . . . . -1.8(4) ?
C9 C1 C2 C3 . . . . 177.4(3) ?
C6 C1 C2 Br1 . . . . 178.9(2) ?
C9 C1 C2 Br1 . . . . -1.9(4) ?
C10 O1 C3 C2 . . . . -177.7(3) ?
C10 O1 C3 C4 . . . . 2.7(4) ?
C1 C2 C3 O1 . . . . -179.1(3) ?
Br1 C2 C3 O1 . . . . 0.3(3) ?
C1 C2 C3 C4 . . . . 0.6(4) ?
Br1 C2 C3 C4 . . . . 179.9(2) ?
O1 C3 C4 C5 . . . . 179.8(3) ?
C2 C3 C4 C5 . . . . 0.2(4) ?
C11 O2 C5 C4 . . . . 6.6(5) ?
C11 O2 C5 C6 . . . . -173.7(3) ?
C3 C4 C5 O2 . . . . 179.9(3) ?
C3 C4 C5 C6 . . . . 0.2(4) ?
C2 C1 C6 C5 . . . . 2.1(4) ?
C9 C1 C6 C5 . . . . -177.2(3) ?
C2 C1 C6 C7 . . . . -177.9(3) ?
C9 C1 C6 C7 . . . . 2.8(3) ?
O2 C5 C6 C1 . . . . 178.9(3) ?
C4 C5 C6 C1 . . . . -1.3(4) ?
O2 C5 C6 C7 . . . . -1.0(5) ?
C4 C5 C6 C7 . . . . 178.8(3) ?
C1 C6 C7 O3 . . . . 179.4(3) ?
C5 C6 C7 O3 . . . . -0.7(5) ?
C1 C6 C7 C8 . . . . -0.7(3) ?
C5 C6 C7 C8 . . . . 179.2(3) ?
O3 C7 C8 C9 . . . . 178.4(3) ?
C6 C7 C8 C9 . . . . -1.5(3) ?
C2 C1 C9 C8 . . . . 177.2(3) ?
C6 C1 C9 C8 . . . . -3.6(3) ?
C7 C8 C9 C1 . . . . 3.0(3) ?
